data_2241530
loop_
_publ_author_name
'Vimala, G.'
'Poomathi, N.'
'Perumal, P. T.'
'SubbiahPandi, A.'

_publ_section_title
;
 Crystal structures of methyl
 (<i>E</i>)-3-(2-chlorophenyl)-2-({2-[(<i>E</i>)-2-nitrovinyl]phenoxy}methyl)acrylate
 and methyl
 (<i>E</i>)-2-({4-chloro-2-[(<i>E</i>)-2-nitrovinyl]phenoxy}methyl)-3-(2-chlorophenyl)acrylate
;
_journal_coeditor_code SU5265
_journal_issue 2
_journal_name_full 'Acta Crystallographica Section E'
_journal_page_first 261
_journal_page_last 265
_journal_paper_doi 10.1107/S2056989016001493
_journal_volume 72
_journal_year 2016
_chemical_formula_iupac 'C19 H16 Cl N O5'
_chemical_formula_moiety 'C19 H16 Cl N O5'
_chemical_formula_sum 'C19 H16 Cl N O5'
_chemical_formula_weight 373.78
_chemical_name_systematic 'Methyl (<i>E</i>)-3-(2-chlorophenyl)-2-({2-[(<i>E</i>)-2-nitrovinyl]phenoxy}methyl)acrylate'
_space_group_crystal_system monoclinic
_space_group_IT_number 14
_space_group_name_Hall '-P 2yn'
_space_group_name_H-M_alt 'P 1 21/n 1'
_symmetry_space_group_name_Hall '-P 2yn'
_symmetry_space_group_name_H-M 'P 1 21/n 1'
_atom_sites_solution_hydrogens geom
_audit_creation_method SHELXL-2014/6
_cell_angle_alpha 90
_cell_angle_beta 102.1760(10)
_cell_angle_gamma 90
_cell_formula_units_Z 4
_cell_length_a 9.0152(3)
_cell_length_b 13.6579(4)
_cell_length_c 14.6366(4)
_cell_measurement_reflns_used 2595
_cell_measurement_temperature 293(2)
_cell_measurement_theta_max 25.00
_cell_measurement_theta_min 2.06
_cell_volume 1761.64(9)
_computing_cell_refinement
;
<i>SAINT</i> (Bruker, 2008)
;
_computing_data_collection
;
<i>APEX2</i> (Bruker, 2008)
;
_computing_data_reduction
;
<i>SAINT</i> (Bruker, 2008)
;
_computing_molecular_graphics
;
<i>PLATON</i> (Spek, 2009) and Mercury (Macrae <i>et al.</i>,
2008)
;
_computing_publication_material
;
SHELXL2014 (Sheldrick, 2015) and <i>PLATON</i> (Spek, 2009)
;
_computing_structure_refinement
;
SHELXL2014 (Sheldrick, 2015)
;
_computing_structure_solution
;
SHELXS97 (Sheldrick, 2008)
;
_diffrn_ambient_temperature 293(2)
_diffrn_measured_fraction_theta_full 1.000
_diffrn_measured_fraction_theta_max 0.996
_diffrn_measurement_device_type 'Bruker Kappa APEXII CCD'
_diffrn_measurement_method '\w and \f scans'
_diffrn_radiation_monochromator graphite
_diffrn_radiation_source 'fine-focus sealed tube'
_diffrn_radiation_type MoK\a
_diffrn_radiation_wavelength 0.71073
_diffrn_reflns_av_R_equivalents 0.0185
_diffrn_reflns_limit_h_max 12
_diffrn_reflns_limit_h_min -9
_diffrn_reflns_limit_k_max 18
_diffrn_reflns_limit_k_min -9
_diffrn_reflns_limit_l_max 19
_diffrn_reflns_limit_l_min -19
_diffrn_reflns_number 15968
_diffrn_reflns_theta_full 25.242
_diffrn_reflns_theta_max 28.313
_diffrn_reflns_theta_min 2.061
_exptl_absorpt_coefficient_mu 0.247
_exptl_absorpt_correction_T_max 0.935
_exptl_absorpt_correction_T_min 0.935
_exptl_absorpt_correction_type multi-scan
_exptl_absorpt_process_details
;
(<i>SADABS</i>; Bruker, 2008)
;
_exptl_crystal_colour colourless
_exptl_crystal_density_diffrn 1.409
_exptl_crystal_description block
_exptl_crystal_F_000 776
_exptl_crystal_size_max 0.27
_exptl_crystal_size_mid 0.24
_exptl_crystal_size_min 0.18
_refine_diff_density_max 0.231
_refine_diff_density_min -0.232
_refine_ls_extinction_method none
_refine_ls_goodness_of_fit_ref 1.037
_refine_ls_hydrogen_treatment constr
_refine_ls_matrix_type full
_refine_ls_number_parameters 236
_refine_ls_number_reflns 4365
_refine_ls_number_restraints 0
_refine_ls_restrained_S_all 1.037
_refine_ls_R_factor_all 0.0615
_refine_ls_R_factor_gt 0.0402
_refine_ls_shift/su_max 0.001
_refine_ls_shift/su_mean 0.000
_refine_ls_structure_factor_coef Fsqd
_refine_ls_weighting_details 'w=1/[\s^2^(Fo^2^)+(0.0464P)^2^+0.4238P] where P=(Fo^2^+2Fc^2^)/3'
_refine_ls_weighting_scheme calc
_refine_ls_wR_factor_gt 0.0975
_refine_ls_wR_factor_ref 0.1090
_reflns_number_gt 3186
_reflns_number_total 4365
_reflns_threshold_expression 'I > 2\s(I)'
_cod_data_source_file su5265sup1.cif
_cod_data_source_block I
_cod_database_code 2241530
_shelx_space_group_comment
;
The symmetry employed for this shelxl refinement is uniquely defined
by the following loop, which should always be used as a source of
symmetry information in preference to the above space-group names.
They are only intended as comments.
;
_shelxl_version_number 2014/6

loop_
_space_group_symop_operation_xyz
'x, y, z'
'-x+1/2, y+1/2, -z+1/2'
'-x, -y, -z'
'x-1/2, -y-1/2, z-1/2'

loop_
_atom_site_type_symbol
_atom_site_label
_atom_site_fract_x
_atom_site_fract_y
_atom_site_fract_z
_atom_site_U_iso_or_equiv
_atom_site_adp_type
_atom_site_calc_flag
_atom_site_occupancy
Cl Cl1 0.94245(6) 0.33362(3) 1.09845(3) 0.06629(16) Uani d 1
O O1 1.02396(17) 0.69069(14) 0.66665(11) 0.0909(5) Uani d 1
O O2 0.88624(18) 0.72882(13) 0.53405(12) 0.0931(5) Uani d 1
O O3 0.63790(11) 0.47698(8) 0.70425(7) 0.0448(3) Uani d 1
O O4 0.81629(15) 0.27705(11) 0.67330(8) 0.0732(4) Uani d 1
O O5 1.02681(12) 0.29776(9) 0.78215(8) 0.0572(3) Uani d 1
N N1 0.90607(17) 0.68625(11) 0.60846(11) 0.0562(4) Uani d 1
C C1 0.78561(18) 0.62664(12) 0.63151(11) 0.0480(4) Uani d 1
H H1 0.8059 0.5842 0.6823 0.058 Uiso calc 1
C C2 0.64741(18) 0.63313(11) 0.57985(10) 0.0454(4) Uani d 1
H H2 0.6373 0.6754 0.5291 0.054 Uiso calc 1
C C3 0.50814(17) 0.58452(11) 0.58984(9) 0.0420(3) Uani d 1
C C4 0.3720(2) 0.61704(14) 0.53395(11) 0.0553(4) Uani d 1
H H4 0.3738 0.6682 0.4923 0.066 Uiso calc 1
C C5 0.2351(2) 0.57515(15) 0.53901(13) 0.0645(5) Uani d 1
H H5 0.1456 0.5985 0.5018 0.077 Uiso calc 1
C C6 0.2317(2) 0.49857(15) 0.59942(13) 0.0624(5) Uani d 1
H H6 0.1392 0.4702 0.6029 0.075 Uiso calc 1
C C7 0.36441(18) 0.46297(13) 0.65535(11) 0.0512(4) Uani d 1
H H7 0.3610 0.4105 0.6953 0.061 Uiso calc 1
C C8 0.50191(17) 0.50605(11) 0.65131(9) 0.0404(3) Uani d 1
C C9 0.64005(16) 0.39327(11) 0.76435(10) 0.0415(3) Uani d 1
H H9A 0.5931 0.3375 0.7285 0.050 Uiso calc 1
H H9B 0.5844 0.4074 0.8127 0.050 Uiso calc 1
C C10 0.80192(16) 0.37129(10) 0.80709(9) 0.0371(3) Uani d 1
C C11 0.88048(18) 0.31119(11) 0.74673(10) 0.0421(3) Uani d 1
C C12 1.1079(2) 0.23635(15) 0.72892(14) 0.0658(5) Uani d 1
H H12A 1.2107 0.2281 0.7627 0.099 Uiso calc 1
H H12B 1.1078 0.2666 0.6697 0.099 Uiso calc 1
H H12C 1.0593 0.1736 0.7190 0.099 Uiso calc 1
C C13 0.87143(16) 0.39681(10) 0.89424(9) 0.0387(3) Uani d 1
H H13 0.9701 0.3744 0.9152 0.046 Uiso calc 1
C C14 0.80700(16) 0.45658(11) 0.95956(10) 0.0401(3) Uani d 1
C C15 0.72385(19) 0.54180(12) 0.93057(11) 0.0503(4) Uani d 1
H H15 0.7068 0.5599 0.8680 0.060 Uiso calc 1
C C16 0.6666(2) 0.59956(14) 0.99228(13) 0.0595(4) Uani d 1
H H16 0.6118 0.6558 0.9713 0.071 Uiso calc 1
C C17 0.6908(2) 0.57362(15) 1.08512(13) 0.0616(5) Uani d 1
H H17 0.6509 0.6120 1.1266 0.074 Uiso calc 1
C C18 0.7739(2) 0.49116(14) 1.11704(11) 0.0566(4) Uani d 1
H H18 0.7907 0.4740 1.1799 0.068 Uiso calc 1
C C19 0.83196(18) 0.43422(11) 1.05485(10) 0.0448(4) Uani d 1

loop_
_atom_site_aniso_label
_atom_site_aniso_U_11
_atom_site_aniso_U_22
_atom_site_aniso_U_33
_atom_site_aniso_U_12
_atom_site_aniso_U_13
_atom_site_aniso_U_23
Cl1 0.0968(4) 0.0562(3) 0.0402(2) 0.0052(2) 0.0017(2) 0.00662(18)
O1 0.0637(9) 0.1316(15) 0.0765(10) -0.0259(9) 0.0127(8) -0.0043(10)
O2 0.0839(10) 0.0980(12) 0.1021(12) -0.0038(9) 0.0300(9) 0.0478(10)
O3 0.0423(6) 0.0458(6) 0.0437(5) 0.0003(5) 0.0033(4) 0.0125(5)
O4 0.0721(8) 0.0937(10) 0.0474(7) 0.0174(7) -0.0020(6) -0.0269(7)
O5 0.0500(7) 0.0665(8) 0.0533(7) 0.0096(6) 0.0071(5) -0.0167(6)
N1 0.0609(10) 0.0516(8) 0.0611(9) 0.0006(7) 0.0237(8) -0.0041(7)
C1 0.0572(10) 0.0432(8) 0.0456(8) 0.0012(7) 0.0154(7) 0.0017(7)
C2 0.0615(10) 0.0366(8) 0.0392(7) 0.0090(7) 0.0131(7) 0.0024(6)
C3 0.0519(9) 0.0397(8) 0.0332(7) 0.0087(6) 0.0060(6) -0.0041(6)
C4 0.0617(11) 0.0563(10) 0.0435(8) 0.0161(8) 0.0007(7) 0.0005(7)
C5 0.0525(11) 0.0774(13) 0.0558(10) 0.0168(9) -0.0065(8) -0.0059(10)
C6 0.0430(9) 0.0790(13) 0.0621(11) -0.0005(9) 0.0038(8) -0.0137(10)
C7 0.0489(9) 0.0589(10) 0.0447(8) -0.0015(8) 0.0077(7) -0.0020(7)
C8 0.0437(8) 0.0436(8) 0.0325(7) 0.0051(6) 0.0045(6) -0.0055(6)
C9 0.0457(8) 0.0394(8) 0.0387(7) -0.0033(6) 0.0074(6) 0.0042(6)
C10 0.0456(8) 0.0313(7) 0.0345(7) -0.0012(6) 0.0089(6) 0.0048(5)
C11 0.0532(9) 0.0383(8) 0.0341(7) 0.0024(6) 0.0079(6) 0.0036(6)
C12 0.0612(11) 0.0704(12) 0.0683(11) 0.0132(9) 0.0196(9) -0.0120(10)
C13 0.0440(8) 0.0355(7) 0.0362(7) 0.0002(6) 0.0075(6) 0.0045(6)
C14 0.0433(8) 0.0398(8) 0.0373(7) -0.0053(6) 0.0089(6) -0.0030(6)
C15 0.0577(10) 0.0482(9) 0.0452(8) 0.0031(7) 0.0110(7) -0.0020(7)
C16 0.0591(11) 0.0536(10) 0.0671(11) 0.0078(8) 0.0165(9) -0.0100(9)
C17 0.0613(11) 0.0664(12) 0.0635(11) -0.0070(9) 0.0277(9) -0.0227(9)
C18 0.0688(11) 0.0644(11) 0.0405(8) -0.0168(9) 0.0203(8) -0.0109(8)
C19 0.0515(9) 0.0438(8) 0.0386(7) -0.0101(7) 0.0082(6) -0.0037(6)

loop_
_atom_type_symbol
_atom_type_description
_atom_type_scat_dispersion_real
_atom_type_scat_dispersion_imag
_atom_type_scat_source
C C 0.0033 0.0016 'International Tables Vol C Tables 4.2.6.8 and 6.1.1.4'
H H 0.0000 0.0000 'International Tables Vol C Tables 4.2.6.8 and 6.1.1.4'
Cl Cl 0.1484 0.1585 'International Tables Vol C Tables 4.2.6.8 and 6.1.1.4'
N N 0.0061 0.0033 'International Tables Vol C Tables 4.2.6.8 and 6.1.1.4'
O O 0.0106 0.0060 'International Tables Vol C Tables 4.2.6.8 and 6.1.1.4'

loop_
_geom_angle_atom_site_label_1
_geom_angle_atom_site_label_2
_geom_angle_atom_site_label_3
_geom_angle
C8 O3 C9 118.21(11)
C11 O5 C12 116.44(13)
O2 N1 O1 123.12(17)
O2 N1 C1 120.05(16)
O1 N1 C1 116.83(15)
C2 C1 N1 119.47(15)
C2 C1 H1 120.3
N1 C1 H1 120.3
C1 C2 C3 130.07(15)
C1 C2 H2 115.0
C3 C2 H2 115.0
C4 C3 C8 117.89(15)
C4 C3 C2 117.83(15)
C8 C3 C2 124.27(13)
C5 C4 C3 121.58(17)
C5 C4 H4 119.2
C3 C4 H4 119.2
C6 C5 C4 119.57(16)
C6 C5 H5 120.2
C4 C5 H5 120.2
C5 C6 C7 120.82(18)
C5 C6 H6 119.6
C7 C6 H6 119.6
C8 C7 C6 119.63(17)
C8 C7 H7 120.2
C6 C7 H7 120.2
O3 C8 C7 123.89(14)
O3 C8 C3 115.62(13)
C7 C8 C3 120.49(14)
O3 C9 C10 107.56(11)
O3 C9 H9A 110.2
C10 C9 H9A 110.2
O3 C9 H9B 110.2
C10 C9 H9B 110.2
H9A C9 H9B 108.5
C13 C10 C11 121.41(13)
C13 C10 C9 124.41(13)
C11 C10 C9 114.05(12)
O4 C11 O5 123.24(14)
O4 C11 C10 122.99(15)
O5 C11 C10 113.77(12)
O5 C12 H12A 109.5
O5 C12 H12B 109.5
H12A C12 H12B 109.5
O5 C12 H12C 109.5
H12A C12 H12C 109.5
H12B C12 H12C 109.5
C10 C13 C14 126.43(14)
C10 C13 H13 116.8
C14 C13 H13 116.8
C19 C14 C15 116.54(14)
C19 C14 C13 121.72(14)
C15 C14 C13 121.67(13)
C16 C15 C14 121.82(16)
C16 C15 H15 119.1
C14 C15 H15 119.1
C17 C16 C15 119.73(17)
C17 C16 H16 120.1
C15 C16 H16 120.1
C16 C17 C18 120.45(16)
C16 C17 H17 119.8
C18 C17 H17 119.8
C17 C18 C19 119.40(16)
C17 C18 H18 120.3
C19 C18 H18 120.3
C18 C19 C14 122.04(16)
C18 C19 Cl1 118.07(13)
C14 C19 Cl1 119.87(12)

loop_
_geom_bond_atom_site_label_1
_geom_bond_atom_site_label_2
_geom_bond_distance
Cl1 C19 1.7377(17)
O1 N1 1.2152(19)
O2 N1 1.214(2)
O3 C8 1.3639(17)
O3 C9 1.4403(17)
O4 C11 1.2022(18)
O5 C11 1.3244(19)
O5 C12 1.444(2)
N1 C1 1.453(2)
C1 C2 1.317(2)
C1 H1 0.9300
C2 C3 1.455(2)
C2 H2 0.9300
C3 C4 1.396(2)
C3 C8 1.408(2)
C4 C5 1.376(3)
C4 H4 0.9300
C5 C6 1.374(3)
C5 H5 0.9300
C6 C7 1.388(2)
C6 H6 0.9300
C7 C8 1.385(2)
C7 H7 0.9300
C9 C10 1.492(2)
C9 H9A 0.9700
C9 H9B 0.9700
C10 C13 1.3431(19)
C10 C11 1.490(2)
C12 H12A 0.9600
C12 H12B 0.9600
C12 H12C 0.9600
C13 C14 1.467(2)
C13 H13 0.9300
C14 C19 1.399(2)
C14 C15 1.401(2)
C15 C16 1.379(2)
C15 H15 0.9300
C16 C17 1.376(3)
C16 H16 0.9300
C17 C18 1.378(3)
C17 H17 0.9300
C18 C19 1.381(2)
C18 H18 0.9300

loop_
_geom_hbond_atom_site_label_D
_geom_hbond_atom_site_label_H
_geom_hbond_atom_site_label_A
_geom_hbond_site_symmetry_A
_geom_hbond_distance_DH
_geom_hbond_distance_HA
_geom_hbond_distance_DA
_geom_hbond_angle_DHA
C12 H12A O1 2_746 0.96 2.45 3.406(2) 172
C2 H2 Cl1 2_656 0.93 2.85 3.7515(16) 165
C13 H13 Cg2 3_762 0.93 2.91 3.5828(16) 130

loop_
_geom_torsion_atom_site_label_1
_geom_torsion_atom_site_label_2
_geom_torsion_atom_site_label_3
_geom_torsion_atom_site_label_4
_geom_torsion
O2 N1 C1 C2 -12.4(2)
O1 N1 C1 C2 167.54(17)
N1 C1 C2 C3 -177.77(14)
C1 C2 C3 C4 169.58(16)
C1 C2 C3 C8 -11.3(3)
C8 C3 C4 C5 0.8(2)
C2 C3 C4 C5 -179.97(15)
C3 C4 C5 C6 -0.9(3)
C4 C5 C6 C7 0.0(3)
C5 C6 C7 C8 1.0(3)
C9 O3 C8 C7 3.4(2)
C9 O3 C8 C3 -176.32(12)
C6 C7 C8 O3 179.22(14)
C6 C7 C8 C3 -1.0(2)
C4 C3 C8 O3 179.92(13)
C2 C3 C8 O3 0.8(2)
C4 C3 C8 C7 0.2(2)
C2 C3 C8 C7 -178.99(14)
C8 O3 C9 C10 174.75(12)
O3 C9 C10 C13 100.78(15)
O3 C9 C10 C11 -83.34(14)
C12 O5 C11 O4 -1.8(2)
C12 O5 C11 C10 177.29(14)
C13 C10 C11 O4 170.56(15)
C9 C10 C11 O4 -5.5(2)
C13 C10 C11 O5 -8.5(2)
C9 C10 C11 O5 175.47(12)
C11 C10 C13 C14 179.10(13)
C9 C10 C13 C14 -5.3(2)
C10 C13 C14 C19 139.80(16)
C10 C13 C14 C15 -43.5(2)
C19 C14 C15 C16 -1.4(2)
C13 C14 C15 C16 -178.25(15)
C14 C15 C16 C17 0.0(3)
C15 C16 C17 C18 1.0(3)
C16 C17 C18 C19 -0.4(3)
C17 C18 C19 C14 -1.1(2)
C17 C18 C19 Cl1 177.47(13)
C15 C14 C19 C18 2.0(2)
C13 C14 C19 C18 178.82(14)
C15 C14 C19 Cl1 -176.57(12)
C13 C14 C19 Cl1 0.3(2)

_cod_database_fobs_code 2241530
